data_4107757
loop_
_publ_author_name
'Masato Kujime'
'Chiemi Izumi'
'Masaaki Tomura'
'Masahiko Hada'
'Hiroshi Fujii'

_publ_section_title
;
 Effect of a Tridentate Ligand on the Structure, Electronic Structure, and
 Reactivity of the Copper(I) Nitrite Complex: Role of the Conserved
 Three-Histidine Ligand Environment of the Type-2 Copper Site in
 Copper-Containing Nitrite Reductases
;
_journal_name_full 'Journal of the American Chemical Society'
_journal_page_first 6088
_journal_page_last 6098
_journal_paper_doi 10.1021/ja075575b
_journal_volume 130
_journal_year 2008
_chemical_formula_moiety 'C22 H34 Cu N7 O2 '
_chemical_formula_sum 'C22 H34 Cu N7 O2'
_chemical_formula_weight 492.10
_space_group_IT_number 7
_symmetry_cell_setting monoclinic
_symmetry_Int_Tables_number 7
_symmetry_space_group_name_Hall 'P -2ya'
_symmetry_space_group_name_H-M 'P 1 a 1'
_cell_angle_alpha 90
_cell_angle_beta 113.179(6)
_cell_angle_gamma 90
_cell_formula_units_Z 2
_cell_length_a 9.409(3)
_cell_length_b 13.841(4)
_cell_length_c 9.811(3)
_cell_measurement_reflns_used 5662
_cell_measurement_temperature 173.2
_cell_measurement_theta_max 27.5
_cell_measurement_theta_min 3.7
_cell_volume 1174.6(6)
_computing_cell_refinement CRYSTALCLEAR
_computing_data_collection CRYSTALCLEAR
_computing_data_reduction 'teXsan Ver. 1.11'
_computing_publication_material 'teXsan Ver. 1.11'
_computing_structure_refinement 'teXsan Ver. 1.10'
_computing_structure_solution SIR92
_diffrn_detector_area_resol_mean 14.62
_diffrn_measured_fraction_theta_full 0.9833
_diffrn_measured_fraction_theta_max 0.9833
_diffrn_measurement_device_type 'Rigaku/MSC Mercury CCD'
_diffrn_measurement_method \w
_diffrn_radiation_type 'Mo K\a'
_diffrn_radiation_wavelength 0.7107
_diffrn_reflns_av_R_equivalents 0.035
_diffrn_reflns_limit_h_max 11
_diffrn_reflns_limit_h_min -12
_diffrn_reflns_limit_k_max 17
_diffrn_reflns_limit_k_min -17
_diffrn_reflns_limit_l_max 11
_diffrn_reflns_limit_l_min -12
_diffrn_reflns_number 11401
_diffrn_reflns_theta_full 27.48
_diffrn_reflns_theta_max 27.48
_exptl_absorpt_coefficient_mu 0.963
_exptl_absorpt_correction_T_max 0.953
_exptl_absorpt_correction_T_min 0.953
_exptl_absorpt_correction_type multi-scan
_exptl_absorpt_process_details '(Jacobson, 1998)'
_exptl_crystal_colour Yellow
_exptl_crystal_density_diffrn 1.391
_exptl_crystal_description Prism
_exptl_crystal_size_max 0.200
_exptl_crystal_size_mid 0.100
_exptl_crystal_size_min 0.050
_refine_diff_density_max 1.48
_refine_diff_density_min -0.67
_refine_ls_extinction_method none
_refine_ls_goodness_of_fit_ref 2.412
_refine_ls_hydrogen_treatment noref
_refine_ls_number_parameters 289
_refine_ls_number_reflns 2655
_refine_ls_R_factor_gt 0.0800
_refine_ls_shift/su_max 0.0066
_refine_ls_structure_factor_coef Fsqd
_refine_ls_weighting_details 'w = 1/[\s^2^(Fo^2^) + (0.05000(Max(Fo^2^,0) + 2Fc^2^)/3)^2^]'
_refine_ls_weighting_scheme calc
_refine_ls_wR_factor_ref 0.2117
_reflns_number_gt 2534
_reflns_number_total 2655
_reflns_threshold_expression F^2^>2.0\s(F^2^)
_cod_data_source_file ja075575b-file006.cif
_cod_data_source_block '_TPMEt3'
_cod_original_cell_volume 1174.5(6)
_cod_original_formula_sum 'C22 H34 Cu N7 O2 '
_cod_database_code 4107757

loop_
_symmetry_equiv_pos_as_xyz
x,y,z
1/2+x,-y,z

loop_
_atom_site_label
_atom_site_type_symbol
_atom_site_fract_x
_atom_site_fract_y
_atom_site_fract_z
_atom_site_U_iso_or_equiv
_atom_site_adp_type
_atom_site_occupancy
_atom_site_calc_flag
Cu(1) Cu 0.800(2) 0.24053(4) 0.214(2) 0.0378(2) Uani 1.00 d
O(1) O 0.877(2) 0.2321(4) -0.036(2) 0.056(1) Uani 1.00 d
O(2) O 0.641(2) 0.2558(3) -0.090(2) 0.052(1) Uani 1.00 d
N(1) N 0.773(2) 0.2421(3) 0.007(2) 0.0356(9) Uani 1.00 d
N(2) N 1.005(2) 0.2249(3) 0.411(2) 0.0357(8) Uani 1.00 d
N(3) N 0.980(2) 0.2353(3) 0.540(2) 0.0282(9) Uani 1.00 d
N(4) N 0.740(2) 0.3519(3) 0.324(2) 0.040(1) Uani 1.00 d
N(5) N 0.755(2) 0.3330(3) 0.465(2) 0.0273(8) Uani 1.00 d
N(6) N 0.702(2) 0.1454(3) 0.313(2) 0.0341(9) Uani 1.00 d
N(7) N 0.733(2) 0.1625(3) 0.459(2) 0.0265(8) Uani 1.00 d
C(1) C 0.825(2) 0.2435(3) 0.534(2) 0.0267(10) Uani 1.00 d
C(2) C 1.157(2) 0.2238(4) 0.454(2) 0.0356(10) Uani 1.00 d
C(3) C 1.231(2) 0.2373(3) 0.613(2) 0.035(1) Uani 1.00 d
C(4) C 1.116(2) 0.2434(3) 0.662(2) 0.031(1) Uani 1.00 d
C(5) C 1.231(2) 0.2089(4) 0.347(2) 0.040(1) Uani 1.00 d
C(6) C 1.365(2) 0.2741(5) 0.368(2) 0.048(2) Uani 1.00 d
C(7) C 1.124(2) 0.2544(4) 0.815(2) 0.040(1) Uani 1.00 d
C(8) C 1.281(2) 0.290(1) 0.922(2) 0.099(3) Uani 1.00 d
C(9) C 0.672(2) 0.4370(4) 0.289(2) 0.040(1) Uani 1.00 d
C(10) C 0.640(2) 0.4739(3) 0.408(2) 0.042(1) Uani 1.00 d
C(11) C 0.695(2) 0.4069(3) 0.519(2) 0.0291(9) Uani 1.00 d
C(12) C 0.640(2) 0.4806(6) 0.142(2) 0.081(2) Uani 1.00 d
C(13) C 0.517(2) 0.5500(7) 0.089(2) 0.098(3) Uani 1.00 d
C(14) C 0.700(2) 0.4062(4) 0.673(2) 0.042(1) Uani 1.00 d
C(15) C 0.585(2) 0.4744(5) 0.694(2) 0.064(2) Uani 1.00 d
C(16) C 0.608(2) 0.0702(3) 0.275(2) 0.039(1) Uani 1.00 d
C(17) C 0.577(2) 0.0366(3) 0.398(2) 0.037(1) Uani 1.00 d
C(18) C 0.655(2) 0.0967(3) 0.512(2) 0.0270(9) Uani 1.00 d
C(19) C 0.548(2) 0.0312(5) 0.119(2) 0.070(2) Uani 1.00 d
C(20) C 0.380(2) 0.023(1) 0.056(2) 0.166(5) Uani 1.00 d
C(21) C 0.669(2) 0.0994(4) 0.668(2) 0.039(1) Uani 1.00 d
C(22) C 0.555(2) 0.0294(4) 0.693(2) 0.051(2) Uani 1.00 d
H(1) H 0.8343 0.2434 0.6360 0.0324 Uiso 1.00 calc
H(2) H 1.3434 0.2387 0.6744 0.0433 Uiso 1.00 calc
H(3) H 1.2681 0.1441 0.3571 0.0482 Uiso 1.00 calc
H(4) H 1.1566 0.2197 0.2523 0.0482 Uiso 1.00 calc
H(5) H 1.4482 0.2645 0.4671 0.0593 Uiso 1.00 calc
H(6) H 1.4087 0.2626 0.2980 0.0593 Uiso 1.00 calc
H(7) H 1.3364 0.3408 0.3642 0.0593 Uiso 1.00 calc
H(8) H 1.0506 0.3003 0.8168 0.0490 Uiso 1.00 calc
H(9) H 1.1070 0.1943 0.8517 0.0490 Uiso 1.00 calc
H(10) H 1.3639 0.2465 0.9269 0.1303 Uiso 1.00 calc
H(11) H 1.3072 0.3524 0.8924 0.1303 Uiso 1.00 calc
H(12) H 1.2875 0.2975 1.0217 0.1303 Uiso 1.00 calc
H(13) H 0.5956 0.5338 0.4152 0.0522 Uiso 1.00 calc
H(14) H 0.7387 0.5131 0.1530 0.1048 Uiso 1.00 calc
H(15) H 0.6245 0.4303 0.0748 0.1048 Uiso 1.00 calc
H(16) H 0.5394 0.6021 0.1598 0.1231 Uiso 1.00 calc
H(17) H 0.5129 0.5756 -0.0020 0.1231 Uiso 1.00 calc
H(18) H 0.4259 0.5197 0.0788 0.1231 Uiso 1.00 calc
H(19) H 0.6824 0.3425 0.6994 0.0528 Uiso 1.00 calc
H(20) H 0.8050 0.4242 0.7424 0.0528 Uiso 1.00 calc
H(21) H 0.5988 0.4720 0.7982 0.0784 Uiso 1.00 calc
H(22) H 0.6088 0.5388 0.6753 0.0784 Uiso 1.00 calc
H(23) H 0.4869 0.4567 0.6343 0.0784 Uiso 1.00 calc
H(24) H 0.5182 -0.0171 0.4039 0.0450 Uiso 1.00 calc
H(25) H 0.5806 0.0752 0.0610 0.0817 Uiso 1.00 calc
H(26) H 0.5918 -0.0297 0.1198 0.0817 Uiso 1.00 calc
H(27) H 0.3323 0.0888 0.0591 0.1696 Uiso 1.00 calc
H(28) H 0.3371 0.0030 -0.0407 0.1696 Uiso 1.00 calc
H(29) H 0.3435 -0.0163 0.1174 0.1696 Uiso 1.00 calc
H(30) H 0.7746 0.0817 0.7357 0.0468 Uiso 1.00 calc
H(31) H 0.6515 0.1631 0.6949 0.0468 Uiso 1.00 calc
H(32) H 0.4554 0.0474 0.6349 0.0620 Uiso 1.00 calc
H(33) H 0.5777 -0.0344 0.6736 0.0620 Uiso 1.00 calc
H(34) H 0.5705 0.0324 0.7978 0.0620 Uiso 1.00 calc

loop_
_atom_site_aniso_label
_atom_site_aniso_U_11
_atom_site_aniso_U_22
_atom_site_aniso_U_33
_atom_site_aniso_U_12
_atom_site_aniso_U_13
_atom_site_aniso_U_23
Cu(1) 0.0422(3) 0.0497(4) 0.0288(3) -0.0016(4) 0.0219(2) -0.0016(4)
O(1) 0.048(2) 0.090(3) 0.040(2) -0.021(2) 0.028(2) -0.017(2)
O(2) 0.046(2) 0.076(3) 0.037(2) 0.014(2) 0.020(2) 0.009(2)
N(1) 0.045(2) 0.039(2) 0.030(1) -0.011(2) 0.022(1) -0.008(1)
N(2) 0.031(1) 0.053(2) 0.026(1) -0.004(2) 0.014(1) -0.007(2)
N(3) 0.023(2) 0.038(2) 0.024(2) -0.001(1) 0.009(1) -0.001(1)
N(4) 0.058(3) 0.040(2) 0.029(2) 0.016(2) 0.024(2) 0.012(1)
N(5) 0.032(2) 0.028(2) 0.028(2) 0.004(1) 0.017(1) -0.002(1)
N(6) 0.037(2) 0.039(2) 0.029(2) -0.004(1) 0.016(1) -0.005(1)
N(7) 0.018(1) 0.039(2) 0.025(1) -0.006(1) 0.012(1) 0.003(1)
C(1) 0.030(2) 0.031(2) 0.025(2) 0.001(1) 0.016(2) -0.002(1)
C(2) 0.032(2) 0.037(2) 0.040(2) -0.008(2) 0.016(2) -0.006(2)
C(3) 0.023(2) 0.046(3) 0.036(2) 0.000(2) 0.010(2) 0.001(2)
C(4) 0.022(2) 0.040(2) 0.030(2) -0.006(2) 0.010(1) -0.004(2)
C(5) 0.033(2) 0.049(3) 0.042(2) 0.005(2) 0.020(2) -0.004(2)
C(6) 0.038(3) 0.056(3) 0.057(3) 0.000(2) 0.026(3) -0.004(3)
C(7) 0.038(2) 0.052(3) 0.029(2) 0.006(2) 0.012(2) 0.000(2)
C(8) 0.051(4) 0.185(10) 0.042(4) -0.027(5) -0.004(3) -0.021(5)
C(9) 0.049(3) 0.038(2) 0.039(2) 0.011(2) 0.022(2) 0.013(2)
C(10) 0.059(3) 0.029(2) 0.042(2) 0.016(2) 0.024(2) 0.008(2)
C(11) 0.031(2) 0.031(2) 0.032(2) 0.004(2) 0.020(2) -0.003(1)
C(12) 0.142(7) 0.073(4) 0.047(3) 0.050(5) 0.057(4) 0.036(3)
C(13) 0.136(8) 0.104(7) 0.065(5) 0.070(6) 0.052(5) 0.035(5)
C(14) 0.056(3) 0.043(3) 0.030(2) 0.003(2) 0.019(2) 0.000(2)
C(15) 0.080(4) 0.074(4) 0.050(3) 0.046(3) 0.037(3) 0.006(3)
C(16) 0.047(3) 0.037(2) 0.033(2) -0.011(2) 0.017(2) -0.013(2)
C(17) 0.040(2) 0.029(2) 0.041(2) -0.014(2) 0.016(2) -0.009(2)
C(18) 0.029(2) 0.024(2) 0.034(2) -0.005(1) 0.018(2) -0.001(1)
C(19) 0.100(5) 0.076(4) 0.037(3) -0.036(4) 0.029(3) -0.033(3)
C(20) 0.103(5) 0.26(2) 0.099(7) -0.07(1) 0.005(6) -0.107(10)
C(21) 0.043(3) 0.042(2) 0.029(2) -0.003(2) 0.012(2) -0.001(2)
C(22) 0.062(3) 0.045(3) 0.051(3) -0.015(2) 0.029(3) 0.005(2)

loop_
_atom_type_symbol
_atom_type_description
_atom_type_scat_dispersion_real
_atom_type_scat_dispersion_imag
_atom_type_scat_source
C C 0.003 0.002
;International Tables for Crystallography
(1992, Vol. C, Tables 4.2.6.8 and 6.1.1.1)
;
H H 0.000 0.000
;International Tables for Crystallography
(1992, Vol. C, Table 6.1.1.2)
;
Cu Cu 0.320 1.265
;International Tables for Crystallography
(1992, Vol. C, Tables 4.2.6.8 and 6.1.1.1)
;
N N 0.006 0.003
;International Tables for Crystallography
(1992, Vol. C, Tables 4.2.6.8 and 6.1.1.1)
;
O O 0.011 0.006
;International Tables for Crystallography
(1992, Vol. C, Tables 4.2.6.8 and 6.1.1.1)
;

loop_
_geom_angle_atom_site_label_1
_geom_angle_atom_site_label_2
_geom_angle_atom_site_label_3
_geom_angle
_geom_angle_publ_flag
N(1) Cu(1) N(2) 130.2(3) yes
N(1) Cu(1) N(4) 125.6(3) yes
N(1) Cu(1) N(6) 127.1(3) yes
N(2) Cu(1) N(4) 86.5(3) yes
N(2) Cu(1) N(6) 85.3(3) yes
N(4) Cu(1) N(6) 88.2(3) yes
Cu(1) N(1) O(1) 124.9(7) yes
Cu(1) N(1) O(2) 118.2(6) yes
O(1) N(1) O(2) 117.0(8) yes
Cu(1) N(2) N(3) 113.8(5) yes
Cu(1) N(2) C(2) 139.8(6) yes
N(3) N(2) C(2) 105.2(6) yes
N(2) N(3) C(1) 120.0(6) yes
N(2) N(3) C(4) 112.0(7) yes
C(1) N(3) C(4) 127.8(7) yes
Cu(1) N(4) N(5) 116.2(4) yes
Cu(1) N(4) C(9) 137.0(5) yes
N(5) N(4) C(9) 106.3(6) yes
N(4) N(5) C(1) 119.3(5) yes
N(4) N(5) C(11) 110.9(6) yes
C(1) N(5) C(11) 129.8(6) yes
Cu(1) N(6) N(7) 115.8(4) yes
Cu(1) N(6) C(16) 137.9(5) yes
N(7) N(6) C(16) 106.2(6) yes
N(6) N(7) C(1) 120.7(5) yes
N(6) N(7) C(18) 110.7(5) yes
C(1) N(7) C(18) 128.4(6) yes
N(3) C(1) N(5) 111.0(5) yes
N(3) C(1) N(7) 111.1(5) yes
N(5) C(1) N(7) 110.8(6) yes
N(2) C(2) C(3) 110.0(7) yes
N(2) C(2) C(5) 121.8(7) yes
C(3) C(2) C(5) 128.3(7) yes
C(2) C(3) C(4) 106.5(7) yes
N(3) C(4) C(3) 106.4(7) yes
N(3) C(4) C(7) 123.3(7) yes
C(3) C(4) C(7) 130.3(8) yes
C(2) C(5) C(6) 114.9(7) yes
C(4) C(7) C(8) 112.0(9) yes
N(4) C(9) C(10) 110.4(6) yes
N(4) C(9) C(12) 120.5(8) yes
C(10) C(9) C(12) 129.1(8) yes
C(9) C(10) C(11) 106.1(6) yes
N(5) C(11) C(10) 106.3(6) yes
N(5) C(11) C(14) 122.2(6) yes
C(10) C(11) C(14) 131.4(7) yes
C(9) C(12) C(13) 117(1) yes
C(11) C(14) C(15) 113.3(7) yes
N(6) C(16) C(17) 110.4(6) yes
N(6) C(16) C(19) 120.9(8) yes
C(17) C(16) C(19) 128.7(7) yes
C(16) C(17) C(18) 105.7(6) yes
N(7) C(18) C(17) 107.0(6) yes
N(7) C(18) C(21) 121.7(6) yes
C(17) C(18) C(21) 131.3(6) yes
C(16) C(19) C(20) 111(1) yes
C(18) C(21) C(22) 111.6(6) yes

loop_
_geom_bond_atom_site_label_1
_geom_bond_atom_site_label_2
_geom_bond_distance
_geom_bond_publ_flag
Cu(1) N(1) 1.952(7) yes
Cu(1) N(2) 2.137(7) yes
Cu(1) N(4) 2.080(7) yes
Cu(1) N(6) 2.056(6) yes
O(1) N(1) 1.22(1) yes
O(2) N(1) 1.25(1) yes
N(2) N(3) 1.377(10) yes
N(2) C(2) 1.33(1) yes
N(3) C(1) 1.440(9) yes
N(3) C(4) 1.372(9) yes
N(4) N(5) 1.360(8) yes
N(4) C(9) 1.317(10) yes
N(5) C(1) 1.442(8) yes
N(5) C(11) 1.374(8) yes
N(6) N(7) 1.359(8) yes
N(6) C(16) 1.324(10) yes
N(7) C(1) 1.434(9) yes
N(7) C(18) 1.387(8) yes
C(2) C(3) 1.44(1) yes
C(2) C(5) 1.49(1) yes
C(3) C(4) 1.35(1) yes
C(4) C(7) 1.48(1) yes
C(5) C(6) 1.50(1) yes
C(7) C(8) 1.52(1) yes
C(9) C(10) 1.41(1) yes
C(9) C(12) 1.48(1) yes
C(10) C(11) 1.364(10) yes
C(11) C(14) 1.490(10) yes
C(12) C(13) 1.43(2) yes
C(14) C(15) 1.51(1) yes
C(16) C(17) 1.43(1) yes
C(16) C(19) 1.50(1) yes
C(17) C(18) 1.351(9) yes
C(18) C(21) 1.493(10) yes
C(19) C(20) 1.46(2) yes
C(21) C(22) 1.53(1) yes

loop_
_geom_contact_atom_site_label_1
_geom_contact_atom_site_label_2
_geom_contact_distance
_geom_contact_site_symmetry_2
O(1) C(7) 3.20(1) 1_554
O(1) C(13) 3.33(1) 2_565
O(1) C(21) 3.34(1) 1_554
O(2) C(21) 3.30(1) 1_554
O(2) C(14) 3.33(1) 1_554
O(2) C(8) 3.46(2) 1_454
N(1) C(13) 3.57(1) 2_565
N(5) C(6) 3.50(1) 1_455
N(7) C(6) 3.57(1) 1_455
C(6) C(11) 3.40(1) 1_655
C(6) C(18) 3.53(1) 1_655
C(19) C(20) 3.50(3) 2_555

loop_
_geom_torsion_atom_site_label_1
_geom_torsion_atom_site_label_2
_geom_torsion_atom_site_label_3
_geom_torsion_atom_site_label_4
_geom_torsion
_geom_torsion_publ_flag
Cu(1) N(2) N(3) C(1) 7.3(8) yes
Cu(1) N(2) N(3) C(4) -168.3(5) yes
Cu(1) N(2) C(2) C(3) 163.6(6) yes
Cu(1) N(2) C(2) C(5) -17(1) yes
Cu(1) N(4) N(5) C(1) 6.5(9) yes
Cu(1) N(4) N(5) C(11) -172.7(5) yes
Cu(1) N(4) C(9) C(10) 170.2(7) yes
Cu(1) N(4) C(9) C(12) -9(1) yes
Cu(1) N(6) N(7) C(1) 1.0(8) yes
Cu(1) N(6) N(7) C(18) 177.3(4) yes
Cu(1) N(6) C(16) C(17) -177.2(6) yes
Cu(1) N(6) C(16) C(19) 3(1) yes
O(1) N(1) Cu(1) N(2) 1.3(8) yes
O(1) N(1) Cu(1) N(4) 121.6(7) yes
O(1) N(1) Cu(1) N(6) -118.9(6) yes
O(2) N(1) Cu(1) N(2) -177.5(5) yes
O(2) N(1) Cu(1) N(4) -57.2(6) yes
O(2) N(1) Cu(1) N(6) 62.2(6) yes
N(1) Cu(1) N(2) N(3) 174.9(4) yes
N(1) Cu(1) N(2) C(2) 10.1(10) yes
N(1) Cu(1) N(4) N(5) 174.3(5) yes
N(1) Cu(1) N(4) C(9) 3(1) yes
N(1) Cu(1) N(6) N(7) -176.8(5) yes
N(1) Cu(1) N(6) C(16) -0.8(10) yes
N(2) Cu(1) N(4) N(5) -47.1(6) yes
N(2) Cu(1) N(4) C(9) 142.5(10) yes
N(2) Cu(1) N(6) N(7) 44.7(5) yes
N(2) Cu(1) N(6) C(16) -139.3(8) yes
N(2) N(3) C(1) N(5) -67.5(8) yes
N(2) N(3) C(1) N(7) 56.3(8) yes
N(2) N(3) C(4) C(3) -0.6(8) yes
N(2) N(3) C(4) C(7) -179.4(6) yes
N(2) C(2) C(3) C(4) 1.8(9) yes
N(2) C(2) C(5) C(6) 136.9(8) yes
N(3) N(2) Cu(1) N(4) 39.6(5) yes
N(3) N(2) Cu(1) N(6) -48.8(5) yes
N(3) N(2) C(2) C(3) -2.1(8) yes
N(3) N(2) C(2) C(5) 177.1(7) yes
N(3) C(1) N(5) N(4) 59.1(8) yes
N(3) C(1) N(5) C(11) -121.8(7) yes
N(3) C(1) N(7) N(6) -63.1(8) yes
N(3) C(1) N(7) C(18) 121.2(7) yes
N(3) C(4) C(3) C(2) -0.7(8) yes
N(3) C(4) C(7) C(8) -163(1) yes
N(4) Cu(1) N(2) C(2) -125.2(9) yes
N(4) Cu(1) N(6) N(7) -42.0(5) yes
N(4) Cu(1) N(6) C(16) 134.1(8) yes
N(4) N(5) C(1) N(7) -64.8(8) yes
N(4) N(5) C(11) C(10) 0.1(9) yes
N(4) N(5) C(11) C(14) -178.2(7) yes
N(4) C(9) C(10) C(11) 1.0(10) yes
N(4) C(9) C(12) C(13) 155(1) yes
N(5) N(4) Cu(1) N(6) 38.3(6) yes
N(5) N(4) C(9) C(10) -0.9(10) yes
N(5) N(4) C(9) C(12) 179.3(10) yes
N(5) C(1) N(3) C(4) 107.3(8) yes
N(5) C(1) N(7) N(6) 60.7(8) yes
N(5) C(1) N(7) C(18) -114.9(7) yes
N(5) C(11) C(10) C(9) -0.6(9) yes
N(5) C(11) C(14) C(15) -160.9(8) yes
N(6) Cu(1) N(2) C(2) 146.3(9) yes
N(6) Cu(1) N(4) C(9) -132.1(9) yes
N(6) N(7) C(18) C(17) 0.8(8) yes
N(6) N(7) C(18) C(21) 180.0(6) yes
N(6) C(16) C(17) C(18) 1.4(9) yes
N(6) C(16) C(19) C(20) -127(1) yes
N(7) N(6) C(16) C(17) -0.9(9) yes
N(7) N(6) C(16) C(19) 179.4(9) yes
N(7) C(1) N(3) C(4) -128.9(7) yes
N(7) C(1) N(5) C(11) 114.3(7) yes
N(7) C(18) C(17) C(16) -1.3(8) yes
N(7) C(18) C(21) C(22) 171.7(7) yes
C(1) N(3) N(2) C(2) 177.2(6) yes
C(1) N(3) C(4) C(3) -175.7(6) yes
C(1) N(3) C(4) C(7) 5(1) yes
C(1) N(5) N(4) C(9) 179.8(7) yes
C(1) N(5) C(11) C(10) -179.1(7) yes
C(1) N(5) C(11) C(14) 2(1) yes
C(1) N(7) N(6) C(16) -176.3(6) yes
C(1) N(7) C(18) C(17) 176.8(7) yes
C(1) N(7) C(18) C(21) -4(1) yes
C(2) N(2) N(3) C(4) 1.7(8) yes
C(2) C(3) C(4) C(7) 178.0(7) yes
C(3) C(2) C(5) C(6) -44(1) yes
C(3) C(4) C(7) C(8) 17(1) yes
C(4) C(3) C(2) C(5) -177.3(8) yes
C(9) N(4) N(5) C(11) 0.5(9) yes
C(9) C(10) C(11) C(14) 177.5(8) yes
C(10) C(9) C(12) C(13) -23(1) yes
C(10) C(11) C(14) C(15) 21(1) yes
C(11) C(10) C(9) C(12) -179(1) yes
C(16) N(6) N(7) C(18) 0.1(8) yes
C(16) C(17) C(18) C(21) 179.7(7) yes
C(17) C(16) C(19) C(20) 52(1) yes
C(17) C(18) C(21) C(22) -9(1) yes
C(18) C(17) C(16) C(19) -178.9(9) yes
C(18) C(17) C(16) C(19) -178.9(9) yes
